data_4315090
loop_
_publ_author_name
'Alexandra G. Trambitas'
'Tarun K. Panda'
'Jelena Jenter'
'Peter W. Roesky'
'Constantin Daniliuc'
'Cristian G. Hrib'
'Peter G. Jones'
'Matthias Tamm'

_publ_contact_author
;
        Peter G. Jones
        Institut f\"ur Anorganische und Analytische Chemie
        Technische Universit\"at Braunschweig
        Postfach 3329
        38023 Braunschweig
        Germany
;
_publ_contact_author_email p.jones@tu-bs.de
_publ_contact_author_fax '049 531 391-5387'
_publ_contact_author_phone '049 531 391-5382'
_publ_section_title
;
 Rare-Earth Metal Alkyl, Amido, and Cyclopentadienyl Complexes Supported
 by Imidazolin-2-iminato Ligands: Synthesis, Structural Characterization,
 and Catalytic Application
;
_journal_name_full 'Inorganic Chemistry'
_journal_page_first 2435
_journal_page_last 2446
_journal_paper_doi 10.1021/ic9024052
_journal_volume 49
_journal_year 2010
_chemical_formula_sum 'C49 H66 Lu N3 O2'
_chemical_formula_weight 904.02
_chemical_name_systematic
; 
 ? 
;
_space_group_IT_number 2
_symmetry_cell_setting triclinic
_symmetry_space_group_name_Hall '-P 1'
_symmetry_space_group_name_H-M 'P -1'
_atom_sites_solution_hydrogens geom
_atom_sites_solution_primary direct
_atom_sites_solution_secondary difmap
_audit_creation_method SHELXL-97
_cell_angle_alpha 105.715(3)
_cell_angle_beta 91.844(3)
_cell_angle_gamma 118.797(3)
_cell_formula_units_Z 2
_cell_length_a 12.1831(14)
_cell_length_b 12.1890(14)
_cell_length_c 18.066(2)
_cell_measurement_reflns_used 6938
_cell_measurement_temperature 100(2)
_cell_measurement_theta_max 28
_cell_measurement_theta_min 2
_cell_volume 2220.7(4)
_computing_cell_refinement 'Bruker SAINT'
_computing_data_collection 'Bruker SMART'
_computing_data_reduction 'Bruker SAINT'
_computing_molecular_graphics 'Siemens XP'
_computing_publication_material SHELXL-97
_computing_structure_refinement 'SHELXL-97 (Sheldrick, 1997)'
_computing_structure_solution 'SHELXS-97 (Sheldrick, 1990)'
_diffrn_ambient_temperature 100(2)
_diffrn_detector_area_resol_mean 8.192
_diffrn_measured_fraction_theta_full 0.994
_diffrn_measured_fraction_theta_max 0.993
_diffrn_measurement_device_type 'Bruker SMART 1000 CCD'
_diffrn_measurement_method '\w- and \f-scans'
_diffrn_radiation_monochromator graphite
_diffrn_radiation_source 'fine-focus sealed tube'
_diffrn_radiation_type MoK\a
_diffrn_radiation_wavelength 0.71073
_diffrn_reflns_av_R_equivalents 0.0291
_diffrn_reflns_av_sigmaI/netI 0.0293
_diffrn_reflns_limit_h_max 16
_diffrn_reflns_limit_h_min -16
_diffrn_reflns_limit_k_max 16
_diffrn_reflns_limit_k_min -16
_diffrn_reflns_limit_l_max 24
_diffrn_reflns_limit_l_min -24
_diffrn_reflns_number 41580
_diffrn_reflns_theta_full 28.00
_diffrn_reflns_theta_max 28.28
_diffrn_reflns_theta_min 1.19
_diffrn_standards_decay_% 0
_exptl_absorpt_coefficient_mu 2.263
_exptl_absorpt_correction_T_max 0.6861
_exptl_absorpt_correction_T_min 0.5434
_exptl_absorpt_correction_type multi-scan
_exptl_absorpt_process_details SADABS
_exptl_crystal_colour colourless
_exptl_crystal_density_diffrn 1.352
_exptl_crystal_density_method 'not measured'
_exptl_crystal_description prism
_exptl_crystal_F_000 936
_exptl_crystal_size_max 0.40
_exptl_crystal_size_mid 0.22
_exptl_crystal_size_min 0.18
_refine_diff_density_max 1.417
_refine_diff_density_min -0.881
_refine_diff_density_rms 0.085
_refine_ls_extinction_method none
_refine_ls_goodness_of_fit_ref 1.084
_refine_ls_hydrogen_treatment 'methyls rigid and others riding'
_refine_ls_matrix_type full
_refine_ls_number_parameters 503
_refine_ls_number_reflns 10961
_refine_ls_number_restraints 9
_refine_ls_restrained_S_all 1.086
_refine_ls_R_factor_all 0.0310
_refine_ls_R_factor_gt 0.0231
_refine_ls_shift/su_max 0.002
_refine_ls_shift/su_mean 0.000
_refine_ls_structure_factor_coef Fsqd
_refine_ls_weighting_details 'calc w=1/[\s^2^(Fo^2^)+(0.0203P)^2^+1.4395P] where P=(Fo^2^+2Fc^2^)/3'
_refine_ls_weighting_scheme calc
_refine_ls_wR_factor_gt 0.0492
_refine_ls_wR_factor_ref 0.0524
_reflns_number_gt 9714
_reflns_number_total 10961
_reflns_threshold_expression >2sigma(I)
_cod_data_source_file ic9024052_si_002_07.cif
_cod_data_source_block tarun64
_cod_depositor_comments
;
The following automatic conversions were performed:

'_symmetry_cell_setting' value 'Triclinic' changed to 'triclinic'
according to the built-in table from CIF Core dictionary named
'cif_core.dic' version 2.4.1 from 2010-06-29.

Automatic conversion script
Id: cif_fix_values 1646 2011-03-28 12:23:43Z adriana 
;
_cod_original_cell_volume 2220.6(4)
_cod_database_code 4315090

loop_
_symmetry_equiv_pos_as_xyz
'x, y, z'
'-x, -y, -z'

loop_
_atom_site_label
_atom_site_type_symbol
_atom_site_fract_x
_atom_site_fract_y
_atom_site_fract_z
_atom_site_U_iso_or_equiv
_atom_site_adp_type
_atom_site_occupancy
_atom_site_symmetry_multiplicity
_atom_site_calc_flag
_atom_site_refinement_flags
_atom_site_disorder_assembly
_atom_site_disorder_group
Lu Lu 0.418037(9) 0.495305(8) 0.223290(5) 0.01822(3) Uani 1 1 d . . .
N1 N 0.31878(17) 0.58385(17) 0.27590(11) 0.0198(4) Uani 1 1 d . . .
N2 N 0.27603(16) 0.76361(16) 0.30719(10) 0.0177(3) Uani 1 1 d . . .
N3 N 0.16021(16) 0.59680(16) 0.34878(10) 0.0171(3) Uani 1 1 d . . .
C1 C 0.25954(19) 0.64036(19) 0.30688(12) 0.0165(4) Uani 1 1 d . . .
C2 C 0.1909(2) 0.7897(2) 0.34736(13) 0.0211(4) Uani 1 1 d . . .
H2 H 0.1847 0.8667 0.3555 0.025 Uiso 1 1 calc R . .
C3 C 0.1195(2) 0.6881(2) 0.37252(13) 0.0214(4) Uani 1 1 d . . .
H3 H 0.0533 0.6796 0.4012 0.026 Uiso 1 1 calc R . .
C4 C 0.35804(19) 0.84561(19) 0.26584(12) 0.0179(4) Uani 1 1 d . . .
C5 C 0.4639(2) 0.9694(2) 0.30816(13) 0.0198(4) Uani 1 1 d . . .
C6 C 0.5371(2) 1.0512(2) 0.26633(14) 0.0251(5) Uani 1 1 d . . .
H6 H 0.6084 1.1362 0.2939 0.030 Uiso 1 1 calc R . .
C7 C 0.5075(2) 1.0108(2) 0.18601(14) 0.0306(5) Uani 1 1 d . . .
H7 H 0.5585 1.0674 0.1584 0.037 Uiso 1 1 calc R . .
C8 C 0.4031(2) 0.8875(2) 0.14534(14) 0.0301(5) Uani 1 1 d . . .
H8 H 0.3841 0.8601 0.0897 0.036 Uiso 1 1 calc R . .
C9 C 0.3258(2) 0.8032(2) 0.18355(13) 0.0235(5) Uani 1 1 d . . .
C10 C 0.2053(2) 0.6729(2) 0.13801(14) 0.0301(5) Uani 1 1 d . . .
H10 H 0.1891 0.6093 0.1672 0.036 Uiso 1 1 calc R . .
C11 C 0.2178(3) 0.6108(3) 0.05534(15) 0.0447(7) Uani 1 1 d . . .
H11A H 0.1432 0.5218 0.0318 0.054 Uiso 1 1 calc R . .
H11B H 0.2953 0.6052 0.0580 0.054 Uiso 1 1 calc R . .
H11C H 0.2230 0.6658 0.0233 0.054 Uiso 1 1 calc R . .
C12 C 0.0907(3) 0.6932(3) 0.13509(19) 0.0458(7) Uani 1 1 d . . .
H12A H 0.0828 0.7307 0.1886 0.055 Uiso 1 1 calc R . .
H12B H 0.0127 0.6077 0.1090 0.055 Uiso 1 1 calc R . .
H12C H 0.1031 0.7539 0.1058 0.055 Uiso 1 1 calc R . .
C13 C 0.4999(2) 1.0170(2) 0.39695(13) 0.0220(4) Uani 1 1 d . . .
H13 H 0.4485 0.9399 0.4153 0.026 Uiso 1 1 calc R . .
C14 C 0.4678(2) 1.1242(2) 0.43423(15) 0.0326(5) Uani 1 1 d . . .
H14A H 0.5151 1.2000 0.4159 0.039 Uiso 1 1 calc R . .
H14B H 0.4917 1.1530 0.4914 0.039 Uiso 1 1 calc R . .
H14C H 0.3760 1.0882 0.4193 0.039 Uiso 1 1 calc R . .
C15 C 0.6413(2) 1.0679(2) 0.42405(14) 0.0293(5) Uani 1 1 d . . .
H15A H 0.6604 0.9984 0.3996 0.035 Uiso 1 1 calc R . .
H15B H 0.6602 1.0919 0.4812 0.035 Uiso 1 1 calc R . .
H15C H 0.6937 1.1460 0.4087 0.035 Uiso 1 1 calc R . .
C16 C 0.0874(2) 0.46344(19) 0.35035(13) 0.0195(4) Uani 1 1 d . . .
C17 C -0.0190(2) 0.3713(2) 0.29006(13) 0.0217(4) Uani 1 1 d . . .
C18 C -0.0918(2) 0.2433(2) 0.29407(15) 0.0264(5) Uani 1 1 d . . .
H18 H -0.1645 0.1787 0.2542 0.032 Uiso 1 1 calc R . .
C19 C -0.0599(2) 0.2090(2) 0.35508(15) 0.0295(5) Uani 1 1 d . . .
H19 H -0.1106 0.1216 0.3568 0.035 Uiso 1 1 calc R . .
C20 C 0.0458(2) 0.3019(2) 0.41358(15) 0.0276(5) Uani 1 1 d . . .
H20 H 0.0670 0.2775 0.4552 0.033 Uiso 1 1 calc R . .
C21 C 0.1216(2) 0.4312(2) 0.41223(13) 0.0224(4) Uani 1 1 d . . .
C22 C 0.2385(2) 0.5303(2) 0.47621(13) 0.0242(5) Uani 1 1 d . . .
H22 H 0.2745 0.6185 0.4683 0.029 Uiso 1 1 calc R . .
C23 C 0.3404(2) 0.4907(3) 0.46924(16) 0.0342(6) Uani 1 1 d . . .
H23A H 0.3085 0.4060 0.4787 0.041 Uiso 1 1 calc R . .
H23B H 0.4179 0.5590 0.5080 0.041 Uiso 1 1 calc R . .
H23C H 0.3600 0.4818 0.4165 0.041 Uiso 1 1 calc R . .
C24 C 0.2050(3) 0.5448(3) 0.55793(14) 0.0329(5) Uani 1 1 d . . .
H24A H 0.1401 0.5706 0.5611 0.040 Uiso 1 1 calc R . .
H24B H 0.2818 0.6130 0.5974 0.040 Uiso 1 1 calc R . .
H24C H 0.1718 0.4601 0.5677 0.040 Uiso 1 1 calc R . .
C25 C -0.0530(2) 0.4049(2) 0.22116(14) 0.0256(5) Uani 1 1 d . . .
H25 H -0.0013 0.5032 0.2338 0.031 Uiso 1 1 calc R . .
C26 C -0.0185(3) 0.3415(3) 0.14760(15) 0.0368(6) Uani 1 1 d . . .
H26A H 0.0732 0.3736 0.1571 0.044 Uiso 1 1 calc R . .
H26B H -0.0400 0.3652 0.1038 0.044 Uiso 1 1 calc R . .
H26C H -0.0665 0.2450 0.1347 0.044 Uiso 1 1 calc R . .
C27 C -0.1945(3) 0.3629(3) 0.20585(19) 0.0425(7) Uani 1 1 d . . .
H27A H -0.2469 0.2660 0.1874 0.051 Uiso 1 1 calc R . .
H27B H -0.2100 0.3971 0.1659 0.051 Uiso 1 1 calc R . .
H27C H -0.2169 0.3987 0.2545 0.051 Uiso 1 1 calc R . .
O1 O 0.30696(15) 0.29034(15) 0.23988(10) 0.0256(3) Uani 1 1 d D A .
C28 C 0.1707(2) 0.2237(2) 0.23933(18) 0.0360(6) Uani 1 1 d D . .
H28A H 0.1203 0.1848 0.1855 0.043 Uiso 0.609(8) 1 calc PR A 1
H28B H 0.1463 0.2844 0.2725 0.043 Uiso 0.609(8) 1 calc PR A 1
H28C H 0.1253 0.2297 0.1955 0.043 Uiso 0.391(8) 1 calc PR A 2
H28D H 0.1538 0.2662 0.2890 0.043 Uiso 0.391(8) 1 calc PR A 2
C29 C 0.1540(5) 0.1128(4) 0.2749(3) 0.0362(13) Uiso 0.609(8) 1 d PDU A 1
H29A H 0.1852 0.1492 0.3323 0.043 Uiso 0.609(8) 1 calc PR A 1
H29B H 0.0642 0.0395 0.2626 0.043 Uiso 0.609(8) 1 calc PR A 1
C30 C 0.2396(4) 0.0692(4) 0.2312(3) 0.0282(11) Uiso 0.609(8) 1 d PDU A 1
H30A H 0.2617 0.0181 0.2566 0.034 Uiso 0.609(8) 1 calc PR A 1
H30B H 0.1987 0.0157 0.1757 0.034 Uiso 0.609(8) 1 calc PR A 1
C31 C 0.3526(3) 0.1984(2) 0.23849(18) 0.0356(6) Uani 1 1 d D . .
H31A H 0.4141 0.2309 0.2873 0.043 Uiso 0.609(8) 1 calc PR A 1
H31B H 0.3955 0.1899 0.1935 0.043 Uiso 0.609(8) 1 calc PR A 1
H31C H 0.4350 0.2426 0.2751 0.043 Uiso 0.391(8) 1 calc PR A 2
H31D H 0.3620 0.1595 0.1851 0.043 Uiso 0.391(8) 1 calc PR A 2
C29' C 0.1245(6) 0.0814(6) 0.2298(5) 0.0323(19) Uiso 0.391(8) 1 d PDU A 2
H29C H 0.0957 0.0257 0.1739 0.039 Uiso 0.391(8) 1 calc PR A 2
H29D H 0.0542 0.0456 0.2584 0.039 Uiso 0.391(8) 1 calc PR A 2
C30' C 0.2431(6) 0.0913(7) 0.2658(5) 0.0353(18) Uiso 0.391(8) 1 d PDU A 2
H30C H 0.2397 0.0054 0.2466 0.042 Uiso 0.391(8) 1 calc PR A 2
H30D H 0.2548 0.1195 0.3237 0.042 Uiso 0.391(8) 1 calc PR A 2
O2 O 0.57656(15) 0.65897(15) 0.18427(9) 0.0249(3) Uani 1 1 d . . .
C32 C 0.6535(3) 0.6331(2) 0.12967(16) 0.0354(6) Uani 1 1 d . . .
H32A H 0.6060 0.5948 0.0750 0.042 Uiso 1 1 calc R . .
H32B H 0.6757 0.5701 0.1405 0.042 Uiso 1 1 calc R . .
C33 C 0.7729(2) 0.7652(2) 0.14168(15) 0.0321(5) Uani 1 1 d . . .
H33A H 0.8031 0.7707 0.0919 0.038 Uiso 1 1 calc R . .
H33B H 0.8423 0.7810 0.1807 0.038 Uiso 1 1 calc R . .
C34 C 0.7275(3) 0.8632(2) 0.17181(16) 0.0336(6) Uani 1 1 d . . .
H34A H 0.7997 0.9520 0.2025 0.040 Uiso 1 1 calc R . .
H34B H 0.6833 0.8706 0.1281 0.040 Uiso 1 1 calc R . .
C35 C 0.6366(2) 0.8020(2) 0.22293(14) 0.0267(5) Uani 1 1 d . . .
H35A H 0.6832 0.8288 0.2765 0.032 Uiso 1 1 calc R . .
H35B H 0.5718 0.8292 0.2263 0.032 Uiso 1 1 calc R . .
C36 C 0.3302(2) 0.3793(2) 0.08430(14) 0.0297(5) Uani 1 1 d . . .
H36A H 0.2442 0.3670 0.0735 0.036 Uiso 1 1 calc R . .
H36B H 0.3844 0.4359 0.0548 0.036 Uiso 1 1 calc R . .
C37 C 0.3200(2) 0.2492(2) 0.05438(13) 0.0265(5) Uani 1 1 d . . .
C38 C 0.4271(3) 0.2360(3) 0.04441(15) 0.0352(6) Uani 1 1 d . . .
H38 H 0.5087 0.3135 0.0552 0.042 Uiso 1 1 calc R . .
C39 C 0.4177(3) 0.1130(3) 0.01923(16) 0.0416(7) Uani 1 1 d . . .
H39 H 0.4927 0.1081 0.0141 0.050 Uiso 1 1 calc R . .
C40 C 0.3012(3) -0.0019(3) 0.00161(15) 0.0425(7) Uani 1 1 d . . .
H40 H 0.2949 -0.0859 -0.0167 0.051 Uiso 1 1 calc R . .
C41 C 0.1938(3) 0.0074(3) 0.01113(15) 0.0390(6) Uani 1 1 d . . .
H41 H 0.1127 -0.0709 0.0001 0.047 Uiso 1 1 calc R . .
C42 C 0.2031(2) 0.1303(2) 0.03674(14) 0.0312(5) Uani 1 1 d . . .
H42 H 0.1275 0.1339 0.0425 0.037 Uiso 1 1 calc R . .
C43 C 0.5871(2) 0.5100(2) 0.30764(15) 0.0267(5) Uani 1 1 d . . .
H43A H 0.5509 0.4733 0.3495 0.032 Uiso 1 1 calc R . .
H43B H 0.6179 0.4538 0.2764 0.032 Uiso 1 1 calc R . .
C44 C 0.6967(2) 0.6447(2) 0.34435(14) 0.0253(5) Uani 1 1 d . . .
C45 C 0.8108(2) 0.6913(2) 0.31511(16) 0.0311(5) Uani 1 1 d . . .
H45 H 0.8200 0.6317 0.2731 0.037 Uiso 1 1 calc R . .
C46 C 0.9099(2) 0.8214(3) 0.34579(17) 0.0372(6) Uani 1 1 d . . .
H46 H 0.9849 0.8497 0.3240 0.045 Uiso 1 1 calc R . .
C47 C 0.9010(3) 0.9108(3) 0.40793(17) 0.0400(7) Uani 1 1 d . . .
H47 H 0.9686 1.0004 0.4285 0.048 Uiso 1 1 calc R . .
C48 C 0.7916(3) 0.8667(3) 0.43922(16) 0.0390(6) Uani 1 1 d . . .
H48 H 0.7851 0.9262 0.4828 0.047 Uiso 1 1 calc R . .
C49 C 0.6910(3) 0.7368(3) 0.40807(14) 0.0314(5) Uani 1 1 d . . .
H49 H 0.6165 0.7096 0.4304 0.038 Uiso 1 1 calc R . .

loop_
_atom_site_aniso_label
_atom_site_aniso_U_11
_atom_site_aniso_U_22
_atom_site_aniso_U_33
_atom_site_aniso_U_23
_atom_site_aniso_U_13
_atom_site_aniso_U_12
Lu 0.01960(5) 0.01720(4) 0.02095(5) 0.00670(3) 0.00675(3) 0.01127(3)
N1 0.0200(9) 0.0174(8) 0.0237(9) 0.0080(7) 0.0049(7) 0.0100(7)
N2 0.0164(8) 0.0144(8) 0.0242(9) 0.0076(7) 0.0059(7) 0.0085(7)
N3 0.0158(8) 0.0136(8) 0.0222(9) 0.0065(7) 0.0060(7) 0.0073(7)
C1 0.0153(9) 0.0140(9) 0.0174(9) 0.0039(7) -0.0008(8) 0.0064(7)
C2 0.0207(10) 0.0175(10) 0.0275(11) 0.0057(8) 0.0054(9) 0.0123(8)
C3 0.0175(10) 0.0192(10) 0.0277(11) 0.0048(9) 0.0071(9) 0.0108(8)
C4 0.0173(10) 0.0156(9) 0.0241(10) 0.0089(8) 0.0049(8) 0.0096(8)
C5 0.0187(10) 0.0191(10) 0.0244(11) 0.0084(8) 0.0061(9) 0.0110(8)
C6 0.0232(11) 0.0194(10) 0.0310(12) 0.0106(9) 0.0079(10) 0.0083(9)
C7 0.0337(13) 0.0277(12) 0.0311(13) 0.0170(10) 0.0103(11) 0.0122(10)
C8 0.0355(13) 0.0308(12) 0.0226(11) 0.0135(10) 0.0041(10) 0.0135(11)
C9 0.0247(11) 0.0211(10) 0.0254(11) 0.0097(9) 0.0029(9) 0.0113(9)
C10 0.0316(13) 0.0255(11) 0.0261(12) 0.0087(9) -0.0040(10) 0.0098(10)
C11 0.0569(19) 0.0331(14) 0.0277(13) 0.0038(11) -0.0063(13) 0.0149(13)
C12 0.0312(14) 0.0396(15) 0.0525(18) 0.0085(13) -0.0104(13) 0.0120(12)
C13 0.0201(10) 0.0195(10) 0.0220(11) 0.0056(8) 0.0056(9) 0.0073(8)
C14 0.0297(13) 0.0287(12) 0.0313(13) 0.0018(10) 0.0081(11) 0.0130(10)
C15 0.0231(11) 0.0343(13) 0.0257(12) 0.0087(10) 0.0036(10) 0.0116(10)
C16 0.0173(10) 0.0134(9) 0.0291(11) 0.0077(8) 0.0096(9) 0.0082(8)
C17 0.0191(10) 0.0182(10) 0.0288(11) 0.0070(9) 0.0097(9) 0.0102(8)
C18 0.0181(10) 0.0164(10) 0.0385(13) 0.0046(9) 0.0073(10) 0.0063(8)
C19 0.0255(12) 0.0178(10) 0.0459(15) 0.0141(10) 0.0163(11) 0.0091(9)
C20 0.0301(12) 0.0239(11) 0.0361(13) 0.0160(10) 0.0133(11) 0.0156(10)
C21 0.0210(10) 0.0206(10) 0.0292(11) 0.0105(9) 0.0105(9) 0.0117(9)
C22 0.0230(11) 0.0228(10) 0.0287(12) 0.0126(9) 0.0072(9) 0.0109(9)
C23 0.0278(13) 0.0408(14) 0.0360(14) 0.0123(11) 0.0072(11) 0.0189(11)
C24 0.0336(13) 0.0362(13) 0.0297(13) 0.0114(10) 0.0079(11) 0.0178(11)
C25 0.0227(11) 0.0175(10) 0.0299(12) 0.0033(9) 0.0000(10) 0.0079(9)
C26 0.0420(15) 0.0367(14) 0.0305(13) 0.0063(11) 0.0043(12) 0.0217(12)
C27 0.0283(13) 0.0466(16) 0.0575(18) 0.0205(14) 0.0040(13) 0.0212(12)
O1 0.0238(8) 0.0209(7) 0.0399(9) 0.0142(7) 0.0120(7) 0.0148(7)
C28 0.0259(12) 0.0242(12) 0.0631(18) 0.0181(12) 0.0183(13) 0.0142(10)
C31 0.0371(14) 0.0294(12) 0.0570(17) 0.0215(12) 0.0163(13) 0.0250(11)
O2 0.0269(8) 0.0217(8) 0.0245(8) 0.0072(6) 0.0093(7) 0.0111(7)
C32 0.0389(15) 0.0295(12) 0.0339(13) 0.0077(10) 0.0204(12) 0.0152(11)
C33 0.0294(13) 0.0335(13) 0.0317(13) 0.0157(11) 0.0125(11) 0.0119(10)
C34 0.0341(13) 0.0266(12) 0.0368(14) 0.0155(11) 0.0067(11) 0.0105(10)
C35 0.0302(12) 0.0208(11) 0.0287(12) 0.0072(9) 0.0059(10) 0.0133(9)
C36 0.0339(13) 0.0268(12) 0.0250(12) 0.0047(9) 0.0050(10) 0.0149(10)
C37 0.0322(12) 0.0291(12) 0.0169(10) 0.0038(9) 0.0043(10) 0.0167(10)
C38 0.0339(14) 0.0410(14) 0.0303(13) 0.0067(11) 0.0071(11) 0.0212(12)
C39 0.0520(18) 0.0581(18) 0.0333(14) 0.0120(13) 0.0137(13) 0.0430(16)
C40 0.069(2) 0.0391(15) 0.0289(13) 0.0071(11) 0.0055(14) 0.0372(15)
C41 0.0495(17) 0.0292(13) 0.0311(13) 0.0055(11) 0.0022(12) 0.0172(12)
C42 0.0327(13) 0.0318(12) 0.0267(12) 0.0047(10) 0.0025(10) 0.0174(11)
C43 0.0246(11) 0.0296(12) 0.0321(12) 0.0141(10) 0.0073(10) 0.0164(10)
C44 0.0238(11) 0.0314(12) 0.0294(12) 0.0153(10) 0.0036(10) 0.0179(10)
C45 0.0262(12) 0.0348(13) 0.0407(14) 0.0163(11) 0.0052(11) 0.0197(11)
C46 0.0211(12) 0.0422(15) 0.0530(17) 0.0251(13) 0.0044(12) 0.0148(11)
C47 0.0354(14) 0.0329(13) 0.0437(16) 0.0136(12) -0.0106(13) 0.0119(11)
C48 0.0489(17) 0.0381(14) 0.0292(13) 0.0069(11) -0.0038(12) 0.0242(13)
C49 0.0334(13) 0.0385(13) 0.0287(12) 0.0138(11) 0.0071(11) 0.0217(11)

loop_
_atom_type_symbol
_atom_type_description
_atom_type_scat_dispersion_real
_atom_type_scat_dispersion_imag
_atom_type_scat_source
C C 0.0033 0.0016 'International Tables Vol C Tables 4.2.6.8 and 6.1.1.4'
H H 0.0000 0.0000 'International Tables Vol C Tables 4.2.6.8 and 6.1.1.4'
N N 0.0061 0.0033 'International Tables Vol C Tables 4.2.6.8 and 6.1.1.4'
O O 0.0106 0.0060 'International Tables Vol C Tables 4.2.6.8 and 6.1.1.4'
Lu Lu -0.4720 5.8584 'International Tables Vol C Tables 4.2.6.8 and 6.1.1.4'

loop_
_geom_angle_atom_site_label_1
_geom_angle_atom_site_label_2
_geom_angle_atom_site_label_3
_geom_angle
_geom_angle_site_symmetry_1
_geom_angle_site_symmetry_3
_geom_angle_publ_flag
N1 Lu O1 101.04(6) . . ?
N1 Lu O2 103.11(6) . . ?
O1 Lu O2 155.82(6) . . ?
N1 Lu C43 117.31(8) . . ?
O1 Lu C43 80.96(7) . . ?
O2 Lu C43 87.16(7) . . ?
N1 Lu C36 111.59(8) . . ?
O1 Lu C36 86.57(7) . . ?
O2 Lu C36 85.45(7) . . ?
C43 Lu C36 130.96(8) . . ?
C1 N1 Lu 178.27(16) . . ?
C2 N2 C1 110.54(17) . . ?
C2 N2 C4 123.31(16) . . ?
C1 N2 C4 125.85(17) . . ?
C3 N3 C1 111.43(17) . . ?
C3 N3 C16 122.36(17) . . ?
C1 N3 C16 124.46(16) . . ?
N1 C1 N3 129.25(18) . . ?
N1 C1 N2 128.5(2) . . ?
N3 C1 N2 102.22(16) . . ?
C3 C2 N2 108.61(18) . . ?
C2 C3 N3 107.20(19) . . ?
C5 C4 C9 121.5(2) . . ?
C5 C4 N2 119.39(19) . . ?
C9 C4 N2 118.96(18) . . ?
C6 C5 C4 118.0(2) . . ?
C6 C5 C13 119.69(19) . . ?
C4 C5 C13 122.26(19) . . ?
C7 C6 C5 121.1(2) . . ?
C6 C7 C8 119.8(2) . . ?
C9 C8 C7 121.7(2) . . ?
C8 C9 C4 117.7(2) . . ?
C8 C9 C10 120.7(2) . . ?
C4 C9 C10 121.5(2) . . ?
C9 C10 C11 113.0(2) . . ?
C9 C10 C12 110.0(2) . . ?
C11 C10 C12 110.6(2) . . ?
C5 C13 C15 111.32(19) . . ?
C5 C13 C14 111.12(18) . . ?
C15 C13 C14 110.42(18) . . ?
C21 C16 C17 122.45(19) . . ?
C21 C16 N3 119.45(18) . . ?
C17 C16 N3 118.07(19) . . ?
C18 C17 C16 117.4(2) . . ?
C18 C17 C25 120.2(2) . . ?
C16 C17 C25 122.38(19) . . ?
C19 C18 C17 121.2(2) . . ?
C20 C19 C18 120.1(2) . . ?
C19 C20 C21 120.8(2) . . ?
C16 C21 C20 118.0(2) . . ?
C16 C21 C22 122.19(19) . . ?
C20 C21 C22 119.8(2) . . ?
C21 C22 C24 111.85(19) . . ?
C21 C22 C23 110.08(19) . . ?
C24 C22 C23 111.0(2) . . ?
C17 C25 C26 110.47(19) . . ?
C17 C25 C27 112.1(2) . . ?
C26 C25 C27 110.3(2) . . ?
C28 O1 C31 109.15(17) . . ?
C28 O1 Lu 122.87(13) . . ?
C31 O1 Lu 127.16(14) . . ?
O1 C28 C29' 108.4(3) . . ?
O1 C28 C29 101.1(2) . . ?
C29' C28 C29 29.5(3) . . ?
C30 C29 C28 99.5(3) . . ?
C31 C30 C29 101.3(3) . . ?
O1 C31 C30 107.0(2) . . ?
O1 C31 C30' 101.8(3) . . ?
C30 C31 C30' 22.6(3) . . ?
C28 C29' C30' 101.2(5) . . ?
C29' C30' C31 103.8(5) . . ?
C32 O2 C35 109.21(17) . . ?
C32 O2 Lu 122.76(13) . . ?
C35 O2 Lu 126.28(13) . . ?
O2 C32 C33 106.44(19) . . ?
C32 C33 C34 102.4(2) . . ?
C35 C34 C33 102.81(19) . . ?
O2 C35 C34 104.78(19) . . ?
C37 C36 Lu 115.15(16) . . ?
C42 C37 C38 115.5(2) . . ?
C42 C37 C36 122.2(2) . . ?
C38 C37 C36 122.2(2) . . ?
C39 C38 C37 122.1(3) . . ?
C40 C39 C38 120.9(3) . . ?
C39 C40 C41 118.6(2) . . ?
C40 C41 C42 120.6(3) . . ?
C41 C42 C37 122.3(2) . . ?
C44 C43 Lu 114.72(14) . . ?
C49 C44 C45 116.1(2) . . ?
C49 C44 C43 121.7(2) . . ?
C45 C44 C43 122.1(2) . . ?
C46 C45 C44 121.9(3) . . ?
C45 C46 C47 120.8(3) . . ?
C48 C47 C46 118.4(3) . . ?
C47 C48 C49 121.1(3) . . ?
C48 C49 C44 121.6(3) . . ?

loop_
_geom_bond_atom_site_label_1
_geom_bond_atom_site_label_2
_geom_bond_distance
_geom_bond_site_symmetry_2
_geom_bond_publ_flag
Lu N1 2.0752(18) . ?
Lu O1 2.3102(15) . ?
Lu O2 2.3117(16) . ?
Lu C43 2.427(2) . ?
Lu C36 2.428(2) . ?
N1 C1 1.267(3) . ?
N2 C2 1.394(3) . ?
N2 C1 1.415(2) . ?
N2 C4 1.430(3) . ?
N3 C3 1.399(3) . ?
N3 C1 1.406(3) . ?
N3 C16 1.438(2) . ?
C2 C3 1.337(3) . ?
C4 C5 1.400(3) . ?
C4 C9 1.408(3) . ?
C5 C6 1.398(3) . ?
C5 C13 1.519(3) . ?
C6 C7 1.373(3) . ?
C7 C8 1.384(3) . ?
C8 C9 1.384(3) . ?
C9 C10 1.523(3) . ?
C10 C11 1.530(4) . ?
C10 C12 1.533(4) . ?
C13 C15 1.531(3) . ?
C13 C14 1.532(3) . ?
C16 C21 1.395(3) . ?
C16 C17 1.404(3) . ?
C17 C18 1.400(3) . ?
C17 C25 1.516(3) . ?
C18 C19 1.385(3) . ?
C19 C20 1.384(3) . ?
C20 C21 1.399(3) . ?
C21 C22 1.518(3) . ?
C22 C24 1.531(3) . ?
C22 C23 1.532(3) . ?
C25 C26 1.528(3) . ?
C25 C27 1.533(3) . ?
O1 C28 1.453(3) . ?
O1 C31 1.467(3) . ?
C28 C29' 1.498(6) . ?
C28 C29 1.580(5) . ?
C29 C30 1.533(6) . ?
C30 C31 1.476(5) . ?
C31 C30' 1.562(7) . ?
C29' C30' 1.502(9) . ?
O2 C32 1.458(3) . ?
O2 C35 1.463(3) . ?
C32 C33 1.514(3) . ?
C33 C34 1.527(4) . ?
C34 C35 1.510(4) . ?
C36 C37 1.470(3) . ?
C37 C42 1.401(3) . ?
C37 C38 1.402(3) . ?
C38 C39 1.389(4) . ?
C39 C40 1.375(4) . ?
C40 C41 1.379(4) . ?
C41 C42 1.389(3) . ?
C43 C44 1.470(3) . ?
C44 C49 1.403(3) . ?
C44 C45 1.408(3) . ?
C45 C46 1.384(4) . ?
C46 C47 1.385(4) . ?
C47 C48 1.381(4) . ?
C48 C49 1.389(4) . ?

loop_
_geom_torsion_atom_site_label_1
_geom_torsion_atom_site_label_2
_geom_torsion_atom_site_label_3
_geom_torsion_atom_site_label_4
_geom_torsion
_geom_torsion_site_symmetry_1
_geom_torsion_site_symmetry_2
_geom_torsion_site_symmetry_3
_geom_torsion_site_symmetry_4
_geom_torsion_publ_flag
O1 Lu N1 C1 -160(5) . . . . ?
O2 Lu N1 C1 21(5) . . . . ?
C43 Lu N1 C1 115(5) . . . . ?
C36 Lu N1 C1 -69(5) . . . . ?
Lu N1 C1 N3 166(5) . . . . ?
Lu N1 C1 N2 -13(6) . . . . ?
C3 N3 C1 N1 -179.2(2) . . . . ?
C16 N3 C1 N1 -14.0(3) . . . . ?
C3 N3 C1 N2 0.2(2) . . . . ?
C16 N3 C1 N2 165.33(18) . . . . ?
C2 N2 C1 N1 179.5(2) . . . . ?
C4 N2 C1 N1 5.7(3) . . . . ?
C2 N2 C1 N3 0.2(2) . . . . ?
C4 N2 C1 N3 -173.72(18) . . . . ?
C1 N2 C2 C3 -0.5(2) . . . . ?
C4 N2 C2 C3 173.61(19) . . . . ?
N2 C2 C3 N3 0.6(2) . . . . ?
C1 N3 C3 C2 -0.5(2) . . . . ?
C16 N3 C3 C2 -165.98(19) . . . . ?
C2 N2 C4 C5 73.2(3) . . . . ?
C1 N2 C4 C5 -113.7(2) . . . . ?
C2 N2 C4 C9 -103.0(2) . . . . ?
C1 N2 C4 C9 70.2(3) . . . . ?
C9 C4 C5 C6 0.5(3) . . . . ?
N2 C4 C5 C6 -175.52(18) . . . . ?
C9 C4 C5 C13 179.76(19) . . . . ?
N2 C4 C5 C13 3.7(3) . . . . ?
C4 C5 C6 C7 -1.1(3) . . . . ?
C13 C5 C6 C7 179.7(2) . . . . ?
C5 C6 C7 C8 0.4(4) . . . . ?
C6 C7 C8 C9 0.8(4) . . . . ?
C7 C8 C9 C4 -1.3(4) . . . . ?
C7 C8 C9 C10 174.9(2) . . . . ?
C5 C4 C9 C8 0.6(3) . . . . ?
N2 C4 C9 C8 176.7(2) . . . . ?
C5 C4 C9 C10 -175.6(2) . . . . ?
N2 C4 C9 C10 0.5(3) . . . . ?
C8 C9 C10 C11 32.7(3) . . . . ?
C4 C9 C10 C11 -151.2(2) . . . . ?
C8 C9 C10 C12 -91.5(3) . . . . ?
C4 C9 C10 C12 84.6(3) . . . . ?
C6 C5 C13 C15 -50.7(3) . . . . ?
C4 C5 C13 C15 130.1(2) . . . . ?
C6 C5 C13 C14 72.8(3) . . . . ?
C4 C5 C13 C14 -106.4(2) . . . . ?
C3 N3 C16 C21 -100.0(2) . . . . ?
C1 N3 C16 C21 96.4(2) . . . . ?
C3 N3 C16 C17 78.0(3) . . . . ?
C1 N3 C16 C17 -85.6(2) . . . . ?
C21 C16 C17 C18 0.4(3) . . . . ?
N3 C16 C17 C18 -177.53(19) . . . . ?
C21 C16 C17 C25 -177.5(2) . . . . ?
N3 C16 C17 C25 4.6(3) . . . . ?
C16 C17 C18 C19 -0.2(3) . . . . ?
C25 C17 C18 C19 177.8(2) . . . . ?
C17 C18 C19 C20 0.0(4) . . . . ?
C18 C19 C20 C21 0.1(4) . . . . ?
C17 C16 C21 C20 -0.4(3) . . . . ?
N3 C16 C21 C20 177.52(19) . . . . ?
C17 C16 C21 C22 178.5(2) . . . . ?
N3 C16 C21 C22 -3.6(3) . . . . ?
C19 C20 C21 C16 0.1(3) . . . . ?
C19 C20 C21 C22 -178.8(2) . . . . ?
C16 C21 C22 C24 125.5(2) . . . . ?
C20 C21 C22 C24 -55.6(3) . . . . ?
C16 C21 C22 C23 -110.7(2) . . . . ?
C20 C21 C22 C23 68.2(3) . . . . ?
C18 C17 C25 C26 -72.8(3) . . . . ?
C16 C17 C25 C26 105.1(2) . . . . ?
C18 C17 C25 C27 50.7(3) . . . . ?
C16 C17 C25 C27 -131.5(2) . . . . ?
N1 Lu O1 C28 32.94(19) . . . . ?
O2 Lu O1 C28 -149.28(18) . . . . ?
C43 Lu O1 C28 149.18(19) . . . . ?
C36 Lu O1 C28 -78.40(19) . . . . ?
N1 Lu O1 C31 -158.62(19) . . . . ?
O2 Lu O1 C31 19.2(3) . . . . ?
C43 Lu O1 C31 -42.38(19) . . . . ?
C36 Lu O1 C31 90.0(2) . . . . ?
C31 O1 C28 C29' -5.3(4) . . . . ?
Lu O1 C28 C29' 165.0(3) . . . . ?
C31 O1 C28 C29 24.3(3) . . . . ?
Lu O1 C28 C29 -165.5(2) . . . . ?
O1 C28 C29 C30 -42.3(4) . . . . ?
C29' C28 C29 C30 65.6(6) . . . . ?
C28 C29 C30 C31 44.7(4) . . . . ?
C28 O1 C31 C30 4.0(3) . . . . ?
Lu O1 C31 C30 -165.7(2) . . . . ?
C28 O1 C31 C30' -18.7(4) . . . . ?
Lu O1 C31 C30' 171.6(3) . . . . ?
C29 C30 C31 O1 -31.4(4) . . . . ?
C29 C30 C31 C30' 48.5(8) . . . . ?
O1 C28 C29' C30' 27.8(7) . . . . ?
C29 C28 C29' C30' -52.0(6) . . . . ?
C28 C29' C30' C31 -38.6(7) . . . . ?
O1 C31 C30' C29' 36.0(7) . . . . ?
C30 C31 C30' C29' -69.9(8) . . . . ?
N1 Lu O2 C32 -166.32(17) . . . . ?
O1 Lu O2 C32 15.9(3) . . . . ?
C43 Lu O2 C32 76.28(18) . . . . ?
C36 Lu O2 C32 -55.19(18) . . . . ?
N1 Lu O2 C35 30.40(17) . . . . ?
O1 Lu O2 C35 -147.36(16) . . . . ?
C43 Lu O2 C35 -86.99(17) . . . . ?
C36 Lu O2 C35 141.53(17) . . . . ?
C35 O2 C32 C33 6.0(3) . . . . ?
Lu O2 C32 C33 -159.74(15) . . . . ?
O2 C32 C33 C34 -26.9(3) . . . . ?
C32 C33 C34 C35 37.2(2) . . . . ?
C32 O2 C35 C34 17.8(2) . . . . ?
Lu O2 C35 C34 -177.05(14) . . . . ?
C33 C34 C35 O2 -34.1(2) . . . . ?
N1 Lu C36 C37 -137.93(17) . . . . ?
O1 Lu C36 C37 -37.41(18) . . . . ?
O2 Lu C36 C37 119.75(19) . . . . ?
C43 Lu C36 C37 37.5(2) . . . . ?
Lu C36 C37 C42 104.5(2) . . . . ?
Lu C36 C37 C38 -73.0(3) . . . . ?
C42 C37 C38 C39 -0.4(4) . . . . ?
C36 C37 C38 C39 177.3(2) . . . . ?
C37 C38 C39 C40 1.1(4) . . . . ?
C38 C39 C40 C41 -1.4(4) . . . . ?
C39 C40 C41 C42 1.0(4) . . . . ?
C40 C41 C42 C37 -0.4(4) . . . . ?
C38 C37 C42 C41 0.0(4) . . . . ?
C36 C37 C42 C41 -177.6(2) . . . . ?
N1 Lu C43 C44 -65.96(19) . . . . ?
O1 Lu C43 C44 -163.78(18) . . . . ?
O2 Lu C43 C44 37.34(17) . . . . ?
C36 Lu C43 C44 118.83(18) . . . . ?
Lu C43 C44 C49 76.0(2) . . . . ?
Lu C43 C44 C45 -100.4(2) . . . . ?
C49 C44 C45 C46 -2.0(3) . . . . ?
C43 C44 C45 C46 174.6(2) . . . . ?
C44 C45 C46 C47 1.1(4) . . . . ?
C45 C46 C47 C48 0.8(4) . . . . ?
C46 C47 C48 C49 -1.8(4) . . . . ?
C47 C48 C49 C44 0.8(4) . . . . ?
C45 C44 C49 C48 1.1(3) . . . . ?
C43 C44 C49 C48 -175.6(2) . . . . ?
